data_4027430
loop_
_publ_author_name
'M\'eabh B. Brennan'
'Timothy D. W. Claridge'
'Richard G. Compton'
'Stephen G. Davies'
'Ai M. Fletcher'
'Martin C. Henstridge'
'David S. Hewings'
'Wataru Kurosawa'
'James A. Lee'
'Paul M. Roberts'
'Anne K. Schoonen'
'James E. Thomson'

_publ_contact_author 'Stephen G. Davies'
_publ_contact_author_email steve.davies@chem.ox.ac.uk
_publ_contact_author_fax '+44 1865 275633'
_publ_contact_author_phone '+44 1865 275695'
_publ_section_title
;
 Ammonium-Directed Olefinic Epoxidation: Kinetic and Mechanistic Insights
;
_journal_name_full 'Journal of Organic Chemistry'
_journal_page_first 7241
_journal_page_last 7261
_journal_paper_doi 10.1021/jo3010556
_journal_volume 77
_journal_year 2012
_chemical_formula_moiety 'C21 H27 N1 O4 S1'
_chemical_formula_sum 'C21 H27 N O4 S'
_chemical_formula_weight 389.52
_space_group_IT_number 14
_symmetry_cell_setting monoclinic
_symmetry_space_group_name_Hall '-P 2ybc'
_symmetry_space_group_name_H-M 'P 1 21/c 1'
_atom_sites_solution_hydrogens geom
_atom_sites_solution_primary direct
_cell_angle_alpha 90
_cell_angle_beta 98.2484(8)
_cell_angle_gamma 90
_cell_formula_units_Z 4
_cell_length_a 9.9494(2)
_cell_length_b 12.3440(2)
_cell_length_c 16.4318(3)
_cell_measurement_reflns_used 4437
_cell_measurement_temperature 150
_cell_measurement_theta_max 27
_cell_measurement_theta_min 5
_cell_volume 1997.20(6)
_computing_cell_refinement 'DENZO/SCALEPACK (Otwinowski & Minor, 1997)'
_computing_data_collection 'COLLECT (Nonius, 1997-2001).'
_computing_data_reduction 'DENZO/SCALEPACK (Otwinowski & Minor, 1997)'
_computing_molecular_graphics 'CAMERON (Watkin et al., 1996)'
_computing_publication_material 'CRYSTALS (Betteridge et al., 2003)'
_computing_structure_refinement 'CRYSTALS (Betteridge et al., 2003)'
_computing_structure_solution 'SIR92 (Altomare et al., 1994)'
_diffrn_ambient_temperature 150
_diffrn_measured_fraction_theta_full 0.991
_diffrn_measured_fraction_theta_max 0.990
_diffrn_measurement_device 'Nonius KappaCCD'
_diffrn_measurement_device_type Area
_diffrn_measurement_method \w
_diffrn_radiation_monochromator graphite
_diffrn_radiation_type 'Mo K\a'
_diffrn_radiation_wavelength 0.71073
_diffrn_reflns_av_R_equivalents 0.026
_diffrn_reflns_limit_h_max 12
_diffrn_reflns_limit_h_min -12
_diffrn_reflns_limit_k_max 14
_diffrn_reflns_limit_k_min -15
_diffrn_reflns_limit_l_max 21
_diffrn_reflns_limit_l_min -21
_diffrn_reflns_number 8436
_diffrn_reflns_theta_full 25.836
_diffrn_reflns_theta_max 27.485
_diffrn_reflns_theta_min 5.111
_diffrn_standards_number 0
_exptl_absorpt_coefficient_mu 0.188
_exptl_absorpt_correction_T_max 0.98
_exptl_absorpt_correction_T_min 0.98
_exptl_absorpt_correction_type multi-scan
_exptl_absorpt_process_details 'DENZO/SCALEPACK (Otwinowski & Minor, 1997)'
_exptl_crystal_colour colourless
_exptl_crystal_density_diffrn 1.295
_exptl_crystal_description plate
_exptl_crystal_F_000 832
_exptl_crystal_size_max 0.30
_exptl_crystal_size_mid 0.10
_exptl_crystal_size_min 0.10
_refine_diff_density_max 0.18
_refine_diff_density_min -0.38
_refine_ls_extinction_method none
_refine_ls_goodness_of_fit_ref 1.1342
_refine_ls_hydrogen_treatment constr
_refine_ls_matrix_type full
_refine_ls_number_parameters 244
_refine_ls_number_reflns 2907
_refine_ls_number_restraints 0
_refine_ls_R_factor_all 0.0744
_refine_ls_R_factor_gt 0.0439
_refine_ls_shift/su_max 0.000437
_refine_ls_structure_factor_coef F
_refine_ls_weighting_details
;
Method, part 1, Chebychev polynomial, (Watkin, 1994, Prince, 1982)
[weight] = 1.0/[A~0~*T~0~(x)+A~1~*T~1~(x) ... +A~n-1~]*T~n-1~(x)]
where A~i~ are the Chebychev coefficients listed below and x= Fcalc/Fmax
Method = Robust Weighting (Prince, 1982)
W = [weight] * [1-(deltaF/6*sigmaF)^2^]^2^
A~i~ are:
0.285 0.668E-01 0.362E-01
;
_refine_ls_weighting_scheme calc
_refine_ls_wR_factor_all 0.0803
_refine_ls_wR_factor_gt 0.0440
_refine_ls_wR_factor_ref 0.0414
_reflns_limit_h_max 12
_reflns_limit_h_min -12
_reflns_limit_k_max 15
_reflns_limit_k_min 0
_reflns_limit_l_max 21
_reflns_limit_l_min 0
_reflns_number_gt 3150
_reflns_number_total 4535
_reflns_threshold_expression I>2.0\s(I)
_oxford_diffrn_Wilson_B_factor 2.59
_oxford_diffrn_Wilson_scale 7.31
_oxford_refine_ls_r_factor_ref 0.0404
_oxford_refine_ls_scale 0.3754(6)
_oxford_reflns_number_all 4535
_oxford_reflns_threshold_expression_ref I>3.0\s(I)
_cod_data_source_file jo3010556_si_001_3.cif
_cod_data_source_block 21
_cod_original_formula_sum 'C21 H27 N1 O4 S1'
_cod_database_code 4027430

loop_
_symmetry_equiv_pos_as_xyz
x,y,z
-x,-y,-z
-x,y+1/2,-z+1/2
x,-y+1/2,z+1/2

loop_
_atom_site_label
_atom_site_type_symbol
_atom_site_fract_x
_atom_site_fract_y
_atom_site_fract_z
_atom_site_U_iso_or_equiv
_atom_site_occupancy
_atom_site_adp_type
_atom_site_refinement_flags_posn
S1 S 0.51890(5) 0.43303(4) 0.64437(3) 0.0339 1.0000 Uani .
O2 O 0.40620(13) 0.51737(11) 0.61085(8) 0.0286 1.0000 Uani .
C3 C 0.27371(18) 0.51238(16) 0.64301(12) 0.0271 1.0000 Uani .
C4 C 0.16458(17) 0.53929(15) 0.57004(12) 0.0245 1.0000 Uani .
O5 O 0.03665(12) 0.51933(11) 0.59666(8) 0.0277 1.0000 Uani .
C6 C 0.17281(18) 0.65752(15) 0.54303(11) 0.0250 1.0000 Uani .
N7 N 0.06415(15) 0.67970(13) 0.47236(10) 0.0249 1.0000 Uani .
C8 C -0.06108(19) 0.72526(17) 0.49687(13) 0.0301 1.0000 Uani .
C9 C 0.1176(2) 0.75239(18) 0.41229(13) 0.0344 1.0000 Uani .
C10 C 0.0126(2) 0.77833(18) 0.33890(13) 0.0324 1.0000 Uani .
C11 C -0.0381(2) 0.69778(19) 0.28374(13) 0.0366 1.0000 Uani .
C12 C -0.1369(2) 0.7226(2) 0.21719(14) 0.0433 1.0000 Uani .
C13 C -0.1839(2) 0.8274(2) 0.20427(14) 0.0421 1.0000 Uani .
C14 C -0.1330(2) 0.90732(19) 0.25820(15) 0.0415 1.0000 Uani .
C15 C -0.0360(2) 0.88353(18) 0.32553(14) 0.0376 1.0000 Uani .
C16 C 0.1750(2) 0.73590(17) 0.61592(13) 0.0332 1.0000 Uani .
C17 C 0.2900(2) 0.70802(17) 0.68457(13) 0.0360 1.0000 Uani .
C18 C 0.2763(2) 0.59133(17) 0.71365(12) 0.0333 1.0000 Uani .
O19 O 0.52681(17) 0.42366(13) 0.73137(9) 0.0455 1.0000 Uani .
O20 O 0.63559(14) 0.46718(13) 0.60942(11) 0.0447 1.0000 Uani .
C21 C 0.45926(19) 0.31003(16) 0.59873(12) 0.0293 1.0000 Uani .
C22 C 0.4242(2) 0.22493(17) 0.64663(14) 0.0354 1.0000 Uani .
C23 C 0.3794(2) 0.12839(18) 0.60894(15) 0.0400 1.0000 Uani .
C24 C 0.3680(2) 0.11639(17) 0.52419(15) 0.0371 1.0000 Uani .
C25 C 0.4052(2) 0.20254(18) 0.47728(14) 0.0370 1.0000 Uani .
C26 C 0.4505(2) 0.29984(17) 0.51396(13) 0.0333 1.0000 Uani .
C27 C 0.3129(3) 0.0132(2) 0.48308(19) 0.0557 1.0000 Uani .
H31 H 0.2605 0.4355 0.6616 0.0340 1.0000 Uiso R
H41 H 0.1755 0.4909 0.5222 0.0301 1.0000 Uiso R
H61 H 0.2632 0.6650 0.5226 0.0316 1.0000 Uiso R
H81 H -0.1323 0.7240 0.4479 0.0479 1.0000 Uiso R
H83 H -0.0445 0.8011 0.5158 0.0481 1.0000 Uiso R
H82 H -0.0890 0.6789 0.5419 0.0480 1.0000 Uiso R
H91 H 0.1497 0.8206 0.4411 0.0443 1.0000 Uiso R
H92 H 0.1968 0.7134 0.3939 0.0445 1.0000 Uiso R
H111 H -0.0059 0.6245 0.2931 0.0467 1.0000 Uiso R
H121 H -0.1737 0.6653 0.1794 0.0541 1.0000 Uiso R
H131 H -0.2533 0.8450 0.1573 0.0528 1.0000 Uiso R
H141 H -0.1641 0.9805 0.2505 0.0515 1.0000 Uiso R
H151 H -0.0009 0.9401 0.3643 0.0500 1.0000 Uiso R
H161 H 0.1883 0.8113 0.5960 0.0406 1.0000 Uiso R
H162 H 0.0865 0.7296 0.6375 0.0400 1.0000 Uiso R
H171 H 0.2882 0.7582 0.7323 0.0432 1.0000 Uiso R
H172 H 0.3802 0.7153 0.6642 0.0431 1.0000 Uiso R
H182 H 0.3538 0.5735 0.7571 0.0397 1.0000 Uiso R
H181 H 0.1870 0.5845 0.7349 0.0405 1.0000 Uiso R
H221 H 0.4329 0.2336 0.7062 0.0439 1.0000 Uiso R
H231 H 0.3567 0.0671 0.6417 0.0515 1.0000 Uiso R
H251 H 0.3975 0.1936 0.4182 0.0448 1.0000 Uiso R
H261 H 0.4756 0.3607 0.4815 0.0409 1.0000 Uiso R
H272 H 0.3424 0.0068 0.4292 0.0836 1.0000 Uiso R
H271 H 0.3462 -0.0496 0.5169 0.0834 1.0000 Uiso R
H273 H 0.2153 0.0154 0.4756 0.0835 1.0000 Uiso R
H51 H 0.0047 0.4567 0.5757 0.0449 1.0000 Uiso R

loop_
_atom_site_aniso_label
_atom_site_aniso_U_11
_atom_site_aniso_U_22
_atom_site_aniso_U_33
_atom_site_aniso_U_23
_atom_site_aniso_U_13
_atom_site_aniso_U_12
S1 0.0244(2) 0.0313(3) 0.0425(3) -0.0039(2) -0.0072(2) 0.0043(2)
O2 0.0204(6) 0.0304(7) 0.0339(7) 0.0021(6) 0.0001(5) 0.0025(5)
C3 0.0208(9) 0.0302(10) 0.0295(10) 0.0010(8) 0.0004(7) -0.0011(8)
C4 0.0184(9) 0.0252(10) 0.0290(10) -0.0020(8) 0.0009(7) -0.0006(7)
O5 0.0214(6) 0.0290(7) 0.0324(7) -0.0022(6) 0.0031(5) -0.0025(5)
C6 0.0191(8) 0.0279(10) 0.0269(9) -0.0001(8) -0.0005(7) 0.0002(7)
N7 0.0184(7) 0.0268(8) 0.0290(8) 0.0030(7) 0.0013(6) 0.0012(6)
C8 0.0218(9) 0.0309(11) 0.0372(11) 0.0002(9) 0.0027(8) 0.0047(8)
C9 0.0259(10) 0.0364(12) 0.0405(12) 0.0111(9) 0.0031(9) -0.0031(8)
C10 0.0274(10) 0.0375(11) 0.0334(10) 0.0109(9) 0.0076(8) -0.0007(9)
C11 0.0389(12) 0.0385(12) 0.0333(11) 0.0092(9) 0.0086(9) 0.0051(9)
C12 0.0451(13) 0.0523(14) 0.0324(11) 0.0044(11) 0.0048(10) 0.0018(11)
C13 0.0371(12) 0.0541(15) 0.0351(12) 0.0146(11) 0.0054(9) 0.0065(11)
C14 0.0362(12) 0.0399(13) 0.0495(13) 0.0200(11) 0.0095(10) 0.0054(9)
C15 0.0349(11) 0.0350(12) 0.0432(12) 0.0101(10) 0.0067(9) -0.0002(9)
C16 0.0304(10) 0.0285(11) 0.0381(11) -0.0060(9) -0.0035(8) 0.0010(8)
C17 0.0323(11) 0.0342(11) 0.0384(12) -0.0093(9) -0.0051(9) -0.0001(9)
C18 0.0290(10) 0.0415(12) 0.0269(10) -0.0042(9) -0.0038(8) 0.0011(8)
O19 0.0495(9) 0.0433(9) 0.0375(9) -0.0044(7) -0.0152(7) 0.0143(8)
O20 0.0214(7) 0.0377(9) 0.0739(11) -0.0109(8) 0.0026(7) -0.0019(6)
C21 0.0215(9) 0.0276(10) 0.0374(11) 0.0003(8) -0.0010(8) 0.0021(8)
C22 0.0297(10) 0.0361(12) 0.0393(11) 0.0058(10) 0.0014(9) 0.0048(9)
C23 0.0311(11) 0.0320(12) 0.0568(15) 0.0083(10) 0.0058(10) 0.0024(9)
C24 0.0248(10) 0.0271(11) 0.0579(15) -0.0027(10) 0.0001(9) 0.0011(8)
C25 0.0317(11) 0.0365(12) 0.0415(12) -0.0053(10) 0.0006(9) 0.0015(9)
C26 0.0271(10) 0.0314(11) 0.0403(12) 0.0030(9) 0.0004(8) -0.0003(8)
C27 0.0425(14) 0.0316(12) 0.090(2) -0.0095(13) -0.0022(13) -0.0030(10)

loop_
_atom_type_symbol
_atom_type_scat_dispersion_real
_atom_type_scat_dispersion_imag
_atom_type_scat_Cromer_Mann_a1
_atom_type_scat_Cromer_Mann_b1
_atom_type_scat_Cromer_Mann_a2
_atom_type_scat_Cromer_Mann_b2
_atom_type_scat_Cromer_Mann_a3
_atom_type_scat_Cromer_Mann_b3
_atom_type_scat_Cromer_Mann_a4
_atom_type_scat_Cromer_Mann_b4
_atom_type_scat_Cromer_Mann_c
_atom_type_scat_source
C 0.0033 0.0016 2.3100 20.8439 1.0200 10.2075 1.5886 0.5687 0.8650 51.6512 0.2156 'International Tables Vol C 4.2.6.8 and 6.1.1.4'
H 0.0000 0.0000 0.4930 10.5109 0.3229 26.1257 0.1402 3.1424 0.0408 57.7998 0.0030 'International Tables Vol C 4.2.6.8 and 6.1.1.4'
N 0.0061 0.0033 12.2126 0.0057 3.1322 9.8933 2.0125 28.9975 1.1663 0.5826 -11.5290 'International Tables Vol C 4.2.6.8 and 6.1.1.4'
O 0.0106 0.0060 3.0485 13.2771 2.2868 5.7011 1.5463 0.3239 0.8670 32.9089 0.2508 'International Tables Vol C 4.2.6.8 and 6.1.1.4'
S 0.1246 0.1234 6.9053 1.4679 5.2034 22.2151 1.4379 0.2536 1.5863 56.1720 0.8669 'International Tables Vol C 4.2.6.8 and 6.1.1.4'

loop_
_geom_angle_atom_site_label_1
_geom_angle_atom_site_label_2
_geom_angle_atom_site_label_3
_geom_angle
_geom_angle_publ_flag
O2 S1 O19 109.84(9) yes
O2 S1 O20 104.10(9) yes
O19 S1 O20 119.70(10) yes
O2 S1 C21 104.04(8) yes
O19 S1 C21 108.93(10) yes
O20 S1 C21 109.08(10) yes
S1 O2 C3 118.14(12) yes
O2 C3 C4 106.07(14) yes
O2 C3 C18 109.08(15) yes
C4 C3 C18 113.11(16) yes
O2 C3 H31 107.8 no
C4 C3 H31 109.3 no
C18 C3 H31 111.2 no
C3 C4 O5 106.61(15) yes
C3 C4 C6 111.82(15) yes
O5 C4 C6 109.94(15) yes
C3 C4 H41 109.8 no
O5 C4 H41 109.8 no
C6 C4 H41 108.8 no
C4 O5 H51 108.5 no
C4 C6 N7 109.70(14) yes
C4 C6 C16 111.68(16) yes
N7 C6 C16 114.71(15) yes
C4 C6 H61 105.7 no
N7 C6 H61 107.8 no
C16 C6 H61 106.7 no
C6 N7 C8 113.78(15) yes
C6 N7 C9 109.79(14) yes
C8 N7 C9 110.34(15) yes
N7 C8 H81 107.8 no
N7 C8 H83 109.6 no
H81 C8 H83 109.6 no
N7 C8 H82 108.5 no
H81 C8 H82 110.3 no
H83 C8 H82 110.9 no
N7 C9 C10 112.66(16) yes
N7 C9 H91 108.4 no
C10 C9 H91 109.8 no
N7 C9 H92 106.3 no
C10 C9 H92 110.0 no
H91 C9 H92 109.6 no
C9 C10 C11 120.87(19) yes
C9 C10 C15 120.5(2) yes
C11 C10 C15 118.60(19) yes
C10 C11 C12 120.2(2) yes
C10 C11 H111 119.0 no
C12 C11 H111 120.8 no
C11 C12 C13 120.7(2) yes
C11 C12 H121 119.8 no
C13 C12 H121 119.5 no
C12 C13 C14 119.2(2) yes
C12 C13 H131 120.8 no
C14 C13 H131 120.0 no
C13 C14 C15 120.7(2) yes
C13 C14 H141 120.7 no
C15 C14 H141 118.6 no
C10 C15 C14 120.5(2) yes
C10 C15 H151 118.8 no
C14 C15 H151 120.7 no
C6 C16 C17 111.05(16) yes
C6 C16 H161 108.5 no
C17 C16 H161 109.3 no
C6 C16 H162 108.3 no
C17 C16 H162 109.0 no
H161 C16 H162 110.6 no
C16 C17 C18 110.62(17) yes
C16 C17 H171 110.1 no
C18 C17 H171 108.9 no
C16 C17 H172 110.1 no
C18 C17 H172 108.2 no
H171 C17 H172 108.8 no
C17 C18 C3 111.05(17) yes
C17 C18 H182 109.7 no
C3 C18 H182 109.4 no
C17 C18 H181 108.1 no
C3 C18 H181 107.1 no
H182 C18 H181 111.4 no
S1 C21 C22 120.60(16) yes
S1 C21 C26 118.33(16) yes
C22 C21 C26 121.07(19) yes
C21 C22 C23 119.2(2) yes
C21 C22 H221 119.5 no
C23 C22 H221 121.2 no
C22 C23 C24 120.9(2) yes
C22 C23 H231 120.4 no
C24 C23 H231 118.6 no
C23 C24 C25 118.9(2) yes
C23 C24 C27 120.8(2) yes
C25 C24 C27 120.3(2) yes
C24 C25 C26 121.0(2) yes
C24 C25 H251 118.5 no
C26 C25 H251 120.5 no
C25 C26 C21 118.9(2) yes
C25 C26 H261 121.4 no
C21 C26 H261 119.7 no
C24 C27 H272 109.7 no
C24 C27 H271 110.0 no
H272 C27 H271 109.1 no
C24 C27 H273 109.2 no
H272 C27 H273 108.5 no
H271 C27 H273 110.3 no

loop_
_geom_bond_atom_site_label_1
_geom_bond_atom_site_label_2
_geom_bond_distance
_geom_bond_publ_flag
S1 O2 1.5708(13) yes
S1 O19 1.4251(16) yes
S1 O20 1.4306(16) yes
S1 C21 1.758(2) yes
O2 C3 1.490(2) yes
C3 C4 1.534(2) yes
C3 C18 1.513(3) yes
C3 H31 1.011 no
C4 O5 1.425(2) yes
C4 C6 1.531(3) yes
C4 H41 1.006 no
O5 H51 0.887 no
C6 N7 1.494(2) yes
C6 C16 1.537(3) yes
C6 H61 1.008 no
N7 C8 1.475(2) yes
N7 C9 1.488(3) yes
C8 H81 0.993 no
C8 H83 0.993 no
C8 H82 1.006 no
C9 C10 1.512(3) yes
C9 H91 0.996 no
C9 H92 1.006 no
C10 C11 1.391(3) yes
C10 C15 1.392(3) yes
C11 C12 1.395(3) yes
C11 H111 0.965 no
C12 C13 1.382(3) yes
C12 H121 0.977 no
C13 C14 1.373(3) yes
C13 H131 0.984 no
C14 C15 1.391(3) yes
C14 H141 0.957 no
C15 H151 0.976 no
C16 C17 1.526(3) yes
C16 H161 1.002 no
C16 H162 0.999 no
C17 C18 1.530(3) yes
C17 H171 1.002 no
C17 H172 1.005 no
C18 H182 0.997 no
C18 H181 1.004 no
C21 C22 1.387(3) yes
C21 C26 1.389(3) yes
C22 C23 1.387(3) yes
C22 H221 0.976 no
C23 C24 1.389(3) yes
C23 H231 0.973 no
C24 C25 1.394(3) yes
C24 C27 1.508(3) yes
C25 C26 1.390(3) yes
C25 H251 0.970 no
C26 H261 0.974 no
C27 H272 0.975 no
C27 H271 0.983 no
C27 H273 0.961 no

loop_
_geom_hbond_atom_site_label_D
_geom_hbond_atom_site_label_H
_geom_hbond_atom_site_label_A
_geom_hbond_site_symmetry_A
_geom_hbond_angle_DHA
_geom_hbond_distance_DH
_geom_hbond_distance_HA
_geom_hbond_distance_DA
_geom_hbond_publ_flag
C8 H82 O5 . 123 1.01 2.44 3.105(3) yes
C11 H111 O5 2_566 133 0.96 2.59 3.322(3) yes
C26 H261 O2 2_666 164 0.97 2.54 3.488(3) yes
O5 H51 N7 2_566 179 0.89 1.94 2.829(3) yes
